data_7123239
loop_
_publ_author_name
'Harrowven, David'
'Vendeville, Jean-Baptiste'
'Matters, Rebecca'
'Chen, Anqi'
'Tizzard, Graham J.'
'Light, Mark E.'
'Chai, Christina L. L.'

_publ_section_title
;
 A Synthetic Approach to Chrysophaentin F
;
_journal_name_full 'Chemical Communications'
_journal_paper_doi 10.1039/C9CC01666J
_journal_year 2019
_chemical_formula_moiety 'C50 H44 O8'
_chemical_formula_sum 'C50 H44 O8'
_chemical_formula_weight 772.85
_space_group_crystal_system triclinic
_space_group_IT_number 2
_space_group_name_Hall '-P 1'
_space_group_name_H-M_alt 'P -1'
_symmetry_space_group_name_Hall '-P 1'
_symmetry_space_group_name_H-M 'P -1'
_atom_sites_solution_hydrogens geom
_atom_sites_solution_primary dual
_audit_creation_date 2019-02-25
_audit_creation_method
;
Olex2 1.2
(compiled 2018.05.29 svn.r3508 for OlexSys, GUI svn.r5506)
;
_audit_update_record
;
2019-02-25 deposited with the CCDC.    2019-04-01 downloaded from the CCDC.
;
_cell_angle_alpha 107.662(3)
_cell_angle_beta 103.267(3)
_cell_angle_gamma 96.182(3)
_cell_formula_units_Z 2
_cell_length_a 8.8648(3)
_cell_length_b 14.4714(7)
_cell_length_c 16.6885(5)
_cell_measurement_reflns_used 10752
_cell_measurement_temperature 100(2)
_cell_measurement_theta_max 29.8290
_cell_measurement_theta_min 2.2980
_cell_volume 1948.91(14)
_computing_cell_refinement 'CrysAlisPro 1.171.40.40a (Rigaku OD, 2019)'
_computing_data_collection 'CrystalClear-SM Expert 3.1 b27 (Rigaku, 2013)'
_computing_data_reduction 'CrysAlisPro 1.171.40.40a (Rigaku OD, 2019)'
_computing_molecular_graphics 'Olex2 (Dolomanov et al., 2009)'
_computing_publication_material 'Olex2 (Dolomanov et al., 2009)'
_computing_structure_refinement 'ShelXL (Sheldrick, 2015)'
_computing_structure_solution 'ShelXT (Sheldrick, 2015)'
_diffrn_ambient_temperature 100(2)
_diffrn_detector 'CCD area detector'
_diffrn_detector_area_resol_mean 28.5714
_diffrn_detector_type 'Rigaku HG Saturn724+ (2x2 bin mode)'
_diffrn_measured_fraction_theta_full 0.999
_diffrn_measured_fraction_theta_max 0.999
_diffrn_measurement_details
;
List of Runs (angles in degrees, time in seconds):

  # Type    Start    End  Width  t~exp~   \w     \q     \k     \f   Frames
#--------------------------------------------------------------------------
  1  \w   -107.00  22.00   1.00   10.00    --  -17.00 -72.00-148.00  129
  2  \w    -98.00  22.00   1.00   10.00    --  -17.00 -72.00  16.00  120
  3  \w    -39.00  69.00   1.00   10.00    --  -17.00  -8.00 -17.00  108
  4  \w    -30.00  -4.00   1.00   10.00    --  -17.00  72.00 147.00   26
  5  \w    -63.00 -48.00   1.00   10.00    --  -17.00 -24.00 -82.00   15
  6  \w   -107.00  52.00   1.00   10.00    --  -17.00  -8.00 147.00  159
;
_diffrn_measurement_device 'four-circle \k goniometer'
_diffrn_measurement_device_type
'Rigaku FRE+ equipped with VHF Varimax confocal mirrors and an AFC12 goniometer and HG Saturn 724+ detector'
_diffrn_measurement_method 'profile data from \w-scans'
_diffrn_measurement_specimen_support 'MiTeGen MicroLoop'
_diffrn_orient_matrix_type 'CrysAlisPro convention (1999,Acta A55,543-557)'
_diffrn_orient_matrix_UB_11 0.0156597000
_diffrn_orient_matrix_UB_12 -0.0442943000
_diffrn_orient_matrix_UB_13 0.0072286000
_diffrn_orient_matrix_UB_21 0.0118247000
_diffrn_orient_matrix_UB_22 0.0233714000
_diffrn_orient_matrix_UB_23 0.0455550000
_diffrn_orient_matrix_UB_31 -0.0814207000
_diffrn_orient_matrix_UB_32 -0.0154311000
_diffrn_orient_matrix_UB_33 -0.0052074000
_diffrn_radiation_collimation 0.2
_diffrn_radiation_monochromator 'Confocal mirrors, VHF Varimax'
_diffrn_radiation_probe x-ray
_diffrn_radiation_type MoK\a
_diffrn_radiation_wavelength 0.71075
_diffrn_reflns_av_R_equivalents 0.0286
_diffrn_reflns_av_unetI/netI 0.0422
_diffrn_reflns_Laue_measured_fraction_full 0.999
_diffrn_reflns_Laue_measured_fraction_max 0.999
_diffrn_reflns_limit_h_max 11
_diffrn_reflns_limit_h_min -11
_diffrn_reflns_limit_k_max 18
_diffrn_reflns_limit_k_min -18
_diffrn_reflns_limit_l_max 21
_diffrn_reflns_limit_l_min -21
_diffrn_reflns_number 25278
_diffrn_reflns_point_group_measured_fraction_full 0.999
_diffrn_reflns_point_group_measured_fraction_max 0.999
_diffrn_reflns_theta_full 25.242
_diffrn_reflns_theta_max 27.485
_diffrn_reflns_theta_min 2.324
_diffrn_source 'Rotating Anode'
_diffrn_source_current 55.0
_diffrn_source_power 2.475
_diffrn_source_target Mo
_diffrn_source_type 'Rigaku FRE+'
_diffrn_source_voltage 45.0
_exptl_absorpt_coefficient_mu 0.089
_exptl_absorpt_correction_T_max 1.00000
_exptl_absorpt_correction_T_min 0.91171
_exptl_absorpt_correction_type multi-scan
_exptl_absorpt_process_details
;
CrysAlisPro 1.171.40.40a (Rigaku Oxford Diffraction, 2019)
Empirical absorption correction using spherical harmonics,
 implemented in SCALE3 ABSPACK scaling algorithm.
;
_exptl_crystal_colour colourless
_exptl_crystal_colour_primary colourless
_exptl_crystal_density_diffrn 1.317
_exptl_crystal_description fragment
_exptl_crystal_F_000 816
_exptl_crystal_recrystallization_method 'The material was as supplied'
_exptl_crystal_size_max 0.11
_exptl_crystal_size_mid 0.09
_exptl_crystal_size_min 0.05
_refine_diff_density_max 0.267
_refine_diff_density_min -0.180
_refine_diff_density_rms 0.044
_refine_ls_extinction_method none
_refine_ls_goodness_of_fit_ref 1.014
_refine_ls_hydrogen_treatment constr
_refine_ls_matrix_type full
_refine_ls_number_parameters 527
_refine_ls_number_reflns 8936
_refine_ls_number_restraints 0
_refine_ls_restrained_S_all 1.014
_refine_ls_R_factor_all 0.0805
_refine_ls_R_factor_gt 0.0483
_refine_ls_shift/su_max 0.001
_refine_ls_shift/su_mean 0.000
_refine_ls_structure_factor_coef Fsqd
_refine_ls_weighting_details 'w=1/[\s^2^(Fo^2^)+(0.0488P)^2^+0.5987P] where P=(Fo^2^+2Fc^2^)/3'
_refine_ls_weighting_scheme calc
_refine_ls_wR_factor_gt 0.1033
_refine_ls_wR_factor_ref 0.1159
_reflns_Friedel_coverage 0.000
_reflns_number_gt 6317
_reflns_number_total 8936
_reflns_threshold_expression 'I > 2\s(I)'
_cod_data_source_file c9cc01666j2.cif
_cod_data_source_block 2013ncs0884z
_cod_database_code 7123239
_shelx_shelxl_version_number 2018/3
_chemical_oxdiff_formula 'C50 H44 O8'
_shelx_space_group_comment
;
The symmetry employed for this shelxl refinement is uniquely defined
by the following loop, which should always be used as a source of
symmetry information in preference to the above space-group names.
They are only intended as comments.
;
_shelx_estimated_absorpt_t_max 0.996
_shelx_estimated_absorpt_t_min 0.990
_reflns_odcompleteness_completeness 99.92
_reflns_odcompleteness_iscentric 1
_reflns_odcompleteness_theta 27.42
_olex2_refinement_description
;
1. Fixed Uiso
 At 1.2 times of:
  All C(H) groups, All C(H,H) groups
 At 1.5 times of:
  All C(H,H,H) groups
2.a Secondary CH2 refined with riding coordinates:
 C7(H7A,H7B), C10(H10A,H10B), C23(H23A,H23B), C26(H26A,H26B), C35(H35A,H35B),
 C44(H44A,H44B)
2.b Aromatic/amide H refined with riding coordinates:
 C3(H3), C5(H5), C13(H13), C14(H14), C16(H16), C19(H19), C21(H21), C28(H28),
 C30(H30), C31(H31), C37(H37), C38(H38), C39(H39), C40(H40), C41(H41), C46(H46),
  C47(H47), C48(H48), C49(H49), C50(H50)
2.c Idealised Me refined as rotating group:
 C33(H33A,H33B,H33C), C34(H34A,H34B,H34C), C42(H42A,H42B,H42C), C43(H43A,H43B,
 H43C)
;
_olex2_diffrn_ambient_temperature_device 'Oxford Cryosystems'
_olex2_exptl_crystal_mounting_method 'The crystal was mounted on a MITIGEN holder in oil'
_olex2_submission_special_instructions 'No special instructions were received'
_oxdiff_exptl_absorpt_empirical_details
;
Empirical correction (ABSPACK) includes:
- Absorption correction using spherical harmonics
- Frame scaling
- Detector area scaling
;
_oxdiff_exptl_absorpt_empirical_full_max 2.134
_oxdiff_exptl_absorpt_empirical_full_min 0.679

loop_
_space_group_symop_operation_xyz
'x, y, z'
'-x, -y, -z'

loop_
_atom_site_label
_atom_site_type_symbol
_atom_site_fract_x
_atom_site_fract_y
_atom_site_fract_z
_atom_site_U_iso_or_equiv
_atom_site_adp_type
_atom_site_occupancy
_atom_site_site_symmetry_order
_atom_site_calc_flag
_atom_site_refinement_flags_posn
O1 O -0.18436(12) 0.24835(8) 0.49922(7) 0.0243(2) Uani 1 1 d .
O2 O 0.67738(14) 0.63801(8) 0.76264(7) 0.0312(3) Uani 1 1 d .
O3 O 0.82226(14) 0.50883(9) 0.82365(7) 0.0349(3) Uani 1 1 d .
O4 O 0.43490(16) 0.57475(9) 0.61780(8) 0.0392(3) Uani 1 1 d .
O5 O -0.03599(13) 0.18387(9) 0.18414(7) 0.0279(3) Uani 1 1 d .
O6 O -0.11646(14) 0.09672(8) 0.55214(7) 0.0292(3) Uani 1 1 d .
O7 O -0.02819(14) 0.43351(8) 0.59243(8) 0.0330(3) Uani 1 1 d .
O8 O 0.47452(14) 0.80438(9) 1.05351(8) 0.0343(3) Uani 1 1 d .
C1 C 0.6272(2) 0.53717(12) 0.71797(10) 0.0266(4) Uani 1 1 d .
C2 C 0.70431(19) 0.46934(13) 0.74664(10) 0.0267(4) Uani 1 1 d .
C3 C 0.66163(19) 0.36976(12) 0.69773(10) 0.0267(4) Uani 1 1 d .
H3 H 0.715166 0.323661 0.717029 0.032 Uiso 1 1 calc R
C4 C 0.54060(19) 0.33732(12) 0.62048(10) 0.0244(3) Uani 1 1 d .
C5 C 0.4607(2) 0.40403(12) 0.59326(10) 0.0276(4) Uani 1 1 d .
H5 H 0.375700 0.381305 0.541252 0.033 Uiso 1 1 calc R
C6 C 0.5040(2) 0.50411(12) 0.64153(11) 0.0284(4) Uani 1 1 d .
C7 C 0.49746(19) 0.22828(12) 0.56612(10) 0.0254(3) Uani 1 1 d .
H7A H 0.595688 0.202368 0.563173 0.030 Uiso 1 1 calc R
H7B H 0.440448 0.192554 0.595720 0.030 Uiso 1 1 calc R
C8 C 0.39883(19) 0.20781(11) 0.47671(10) 0.0236(3) Uani 1 1 d .
C9 C 0.31563(19) 0.19700(11) 0.40643(10) 0.0238(3) Uani 1 1 d .
C10 C 0.20243(19) 0.18663(12) 0.32373(10) 0.0255(4) Uani 1 1 d .
H10A H 0.192905 0.119823 0.281508 0.031 Uiso 1 1 calc R
H10B H 0.243405 0.235326 0.299381 0.031 Uiso 1 1 calc R
C11 C 0.03945(18) 0.20188(11) 0.33343(10) 0.0222(3) Uani 1 1 d .
C12 C -0.07838(19) 0.20099(12) 0.26128(10) 0.0244(3) Uani 1 1 d .
C13 C -0.22702(19) 0.21633(12) 0.26963(10) 0.0259(4) Uani 1 1 d .
H13 H -0.306412 0.216127 0.220418 0.031 Uiso 1 1 calc R
C14 C -0.25982(19) 0.23196(12) 0.34970(10) 0.0251(3) Uani 1 1 d .
H14 H -0.361671 0.241749 0.355320 0.030 Uiso 1 1 calc R
C15 C -0.14344(19) 0.23313(11) 0.42085(10) 0.0221(3) Uani 1 1 d .
C16 C 0.00527(18) 0.21864(11) 0.41308(10) 0.0215(3) Uani 1 1 d .
H16 H 0.084649 0.220199 0.462856 0.026 Uiso 1 1 calc R
C17 C -0.06290(18) 0.26540(12) 0.57429(10) 0.0223(3) Uani 1 1 d .
C18 C -0.02723(19) 0.18766(12) 0.60306(10) 0.0236(3) Uani 1 1 d .
C19 C 0.0916(2) 0.20496(12) 0.67956(10) 0.0259(4) Uani 1 1 d .
H19 H 0.118052 0.151463 0.698169 0.031 Uiso 1 1 calc R
C20 C 0.1712(2) 0.30072(12) 0.72857(10) 0.0257(4) Uani 1 1 d .
C21 C 0.1324(2) 0.37883(12) 0.70155(10) 0.0274(4) Uani 1 1 d .
H21 H 0.185829 0.444422 0.735930 0.033 Uiso 1 1 calc R
C22 C 0.01578(19) 0.36147(12) 0.62437(10) 0.0250(3) Uani 1 1 d .
C23 C 0.3037(2) 0.31923(12) 0.81085(11) 0.0303(4) Uani 1 1 d .
H23A H 0.281194 0.268788 0.837633 0.036 Uiso 1 1 calc R
H23B H 0.403689 0.311932 0.794808 0.036 Uiso 1 1 calc R
C24 C 0.3235(2) 0.41798(13) 0.87542(10) 0.0281(4) Uani 1 1 d .
C25 C 0.33850(19) 0.50115(13) 0.92148(10) 0.0271(4) Uani 1 1 d .
C26 C 0.3688(2) 0.60700(12) 0.97036(10) 0.0274(4) Uani 1 1 d .
H26A H 0.420928 0.618696 1.032697 0.033 Uiso 1 1 calc R
H26B H 0.266954 0.629892 0.966930 0.033 Uiso 1 1 calc R
C27 C 0.47256(18) 0.66678(12) 0.93552(10) 0.0245(3) Uani 1 1 d .
C28 C 0.52173(19) 0.62320(12) 0.86224(10) 0.0257(4) Uani 1 1 d .
H28 H 0.489874 0.554018 0.832294 0.031 Uiso 1 1 calc R
C29 C 0.61651(19) 0.67921(12) 0.83229(10) 0.0255(4) Uani 1 1 d .
C30 C 0.6585(2) 0.78055(12) 0.87237(10) 0.0286(4) Uani 1 1 d .
H30 H 0.719910 0.819241 0.850047 0.034 Uiso 1 1 calc R
C31 C 0.6095(2) 0.82500(12) 0.94585(11) 0.0286(4) Uani 1 1 d .
H31 H 0.637087 0.894637 0.973873 0.034 Uiso 1 1 calc R
C32 C 0.52071(19) 0.76835(12) 0.97837(10) 0.0268(4) Uani 1 1 d .
C33 C 0.8868(2) 0.44082(15) 0.86162(12) 0.0398(5) Uani 1 1 d .
H33A H 0.937205 0.398557 0.821995 0.060 Uiso 1 1 calc GR
H33B H 0.802127 0.399795 0.871353 0.060 Uiso 1 1 calc GR
H33C H 0.965365 0.477335 0.917632 0.060 Uiso 1 1 calc GR
C34 C 0.3131(2) 0.54117(14) 0.53642(11) 0.0391(5) Uani 1 1 d .
H34A H 0.354745 0.504071 0.489390 0.059 Uiso 1 1 calc GR
H34B H 0.277316 0.598191 0.523547 0.059 Uiso 1 1 calc GR
H34C H 0.224102 0.498316 0.540751 0.059 Uiso 1 1 calc GR
C35 C -0.1495(2) 0.19390(15) 0.11235(11) 0.0356(4) Uani 1 1 d .
H35A H -0.178625 0.259779 0.130040 0.043 Uiso 1 1 calc R
H35B H -0.246156 0.143040 0.094763 0.043 Uiso 1 1 calc R
C36 C -0.0789(2) 0.18180(13) 0.03685(10) 0.0286(4) Uani 1 1 d .
C37 C 0.0001(2) 0.26355(14) 0.02609(12) 0.0339(4) Uani 1 1 d .
H37 H 0.013106 0.327339 0.067957 0.041 Uiso 1 1 calc R
C38 C 0.0598(2) 0.25278(15) -0.04487(12) 0.0383(4) Uani 1 1 d .
H38 H 0.111785 0.309096 -0.052554 0.046 Uiso 1 1 calc R
C39 C 0.0436(2) 0.15929(16) -0.10507(12) 0.0398(5) Uani 1 1 d .
H39 H 0.084113 0.151799 -0.154204 0.048 Uiso 1 1 calc R
C40 C -0.0307(2) 0.07744(15) -0.09400(12) 0.0385(4) Uani 1 1 d .
H40 H -0.039244 0.013361 -0.134409 0.046 Uiso 1 1 calc R
C41 C -0.0931(2) 0.08924(14) -0.02338(11) 0.0332(4) Uani 1 1 d .
H41 H -0.146339 0.032905 -0.016297 0.040 Uiso 1 1 calc R
C42 C -0.0818(2) 0.01476(12) 0.57980(12) 0.0343(4) Uani 1 1 d .
H42A H -0.152304 -0.046101 0.538115 0.051 Uiso 1 1 calc GR
H42B H -0.097492 0.025652 0.637972 0.051 Uiso 1 1 calc GR
H42C H 0.028094 0.008752 0.582215 0.051 Uiso 1 1 calc GR
C43 C 0.0240(2) 0.53404(12) 0.65108(12) 0.0366(4) Uani 1 1 d .
H43A H -0.020368 0.578443 0.621951 0.055 Uiso 1 1 calc GR
H43B H 0.139582 0.550775 0.667509 0.055 Uiso 1 1 calc GR
H43C H -0.011551 0.541346 0.703721 0.055 Uiso 1 1 calc GR
C44 C 0.5417(2) 0.90344(13) 1.10920(11) 0.0333(4) Uani 1 1 d .
H44A H 0.495453 0.950133 1.082579 0.040 Uiso 1 1 calc R
H44B H 0.657171 0.916152 1.117450 0.040 Uiso 1 1 calc R
C45 C 0.5076(2) 0.91780(12) 1.19563(11) 0.0302(4) Uani 1 1 d .
C46 C 0.6136(2) 0.98339(13) 1.27166(12) 0.0357(4) Uani 1 1 d .
H46 H 0.710924 1.015285 1.269099 0.043 Uiso 1 1 calc R
C47 C 0.5787(2) 1.00299(13) 1.35182(12) 0.0374(4) Uani 1 1 d .
H47 H 0.651972 1.047896 1.403638 0.045 Uiso 1 1 calc R
C48 C 0.4380(2) 0.95708(13) 1.35545(11) 0.0361(4) Uani 1 1 d .
H48 H 0.412462 0.971530 1.409640 0.043 Uiso 1 1 calc R
C49 C 0.3329(2) 0.88949(13) 1.27997(11) 0.0333(4) Uani 1 1 d .
H49 H 0.236873 0.856425 1.282964 0.040 Uiso 1 1 calc R
C50 C 0.3674(2) 0.87022(13) 1.20071(11) 0.0323(4) Uani 1 1 d .
H50 H 0.294798 0.824098 1.149292 0.039 Uiso 1 1 calc R

loop_
_atom_site_aniso_label
_atom_site_aniso_U_11
_atom_site_aniso_U_22
_atom_site_aniso_U_33
_atom_site_aniso_U_23
_atom_site_aniso_U_13
_atom_site_aniso_U_12
O1 0.0236(6) 0.0269(6) 0.0204(5) 0.0055(5) 0.0064(5) 0.0032(5)
O2 0.0408(7) 0.0244(6) 0.0264(6) 0.0043(5) 0.0141(5) 0.0010(5)
O3 0.0370(7) 0.0345(7) 0.0247(6) 0.0060(5) 0.0000(5) 0.0027(6)
O4 0.0522(8) 0.0278(7) 0.0321(7) 0.0071(5) 0.0015(6) 0.0157(6)
O5 0.0296(6) 0.0361(7) 0.0192(5) 0.0106(5) 0.0060(5) 0.0097(5)
O6 0.0378(7) 0.0182(6) 0.0270(6) 0.0044(5) 0.0068(5) 0.0003(5)
O7 0.0424(7) 0.0203(6) 0.0316(6) 0.0099(5) 0.0015(6) 0.0024(5)
O8 0.0385(7) 0.0256(7) 0.0318(6) -0.0018(5) 0.0151(6) -0.0001(5)
C1 0.0316(9) 0.0237(9) 0.0229(8) 0.0046(7) 0.0103(7) 0.0015(7)
C2 0.0252(9) 0.0321(9) 0.0206(8) 0.0068(7) 0.0065(7) 0.0019(7)
C3 0.0278(9) 0.0296(9) 0.0243(8) 0.0098(7) 0.0081(7) 0.0083(7)
C4 0.0242(9) 0.0261(9) 0.0239(8) 0.0079(7) 0.0091(7) 0.0047(7)
C5 0.0267(9) 0.0288(9) 0.0231(8) 0.0059(7) 0.0028(7) 0.0060(7)
C6 0.0334(10) 0.0270(9) 0.0278(9) 0.0106(7) 0.0101(8) 0.0102(7)
C7 0.0250(9) 0.0249(9) 0.0266(8) 0.0091(7) 0.0068(7) 0.0059(7)
C8 0.0244(9) 0.0201(8) 0.0271(8) 0.0066(7) 0.0102(7) 0.0049(6)
C9 0.0250(9) 0.0204(8) 0.0274(8) 0.0065(7) 0.0120(7) 0.0049(6)
C10 0.0271(9) 0.0272(9) 0.0220(8) 0.0075(7) 0.0077(7) 0.0056(7)
C11 0.0247(9) 0.0176(8) 0.0239(8) 0.0069(6) 0.0060(7) 0.0039(6)
C12 0.0314(9) 0.0207(8) 0.0200(8) 0.0056(6) 0.0071(7) 0.0039(7)
C13 0.0269(9) 0.0252(9) 0.0224(8) 0.0075(7) 0.0017(7) 0.0044(7)
C14 0.0234(9) 0.0217(8) 0.0274(8) 0.0051(7) 0.0057(7) 0.0046(7)
C15 0.0298(9) 0.0163(8) 0.0197(7) 0.0045(6) 0.0083(7) 0.0028(6)
C16 0.0246(9) 0.0182(8) 0.0200(7) 0.0057(6) 0.0039(6) 0.0036(6)
C17 0.0226(8) 0.0256(8) 0.0192(7) 0.0071(6) 0.0076(6) 0.0031(6)
C18 0.0283(9) 0.0210(8) 0.0213(8) 0.0041(6) 0.0119(7) 0.0018(7)
C19 0.0348(10) 0.0223(8) 0.0234(8) 0.0089(7) 0.0114(7) 0.0055(7)
C20 0.0302(9) 0.0254(9) 0.0210(8) 0.0071(7) 0.0078(7) 0.0038(7)
C21 0.0321(10) 0.0203(8) 0.0259(8) 0.0053(7) 0.0063(7) 0.0003(7)
C22 0.0295(9) 0.0229(8) 0.0242(8) 0.0098(7) 0.0084(7) 0.0041(7)
C23 0.0350(10) 0.0262(9) 0.0268(9) 0.0091(7) 0.0034(7) 0.0042(7)
C24 0.0284(9) 0.0294(10) 0.0244(8) 0.0108(7) 0.0031(7) 0.0013(7)
C25 0.0261(9) 0.0303(10) 0.0234(8) 0.0103(7) 0.0044(7) 0.0014(7)
C26 0.0280(9) 0.0265(9) 0.0253(8) 0.0071(7) 0.0057(7) 0.0038(7)
C27 0.0212(8) 0.0259(9) 0.0240(8) 0.0074(7) 0.0030(7) 0.0041(7)
C28 0.0273(9) 0.0221(8) 0.0228(8) 0.0041(7) 0.0034(7) 0.0029(7)
C29 0.0263(9) 0.0261(9) 0.0208(8) 0.0057(7) 0.0037(7) 0.0052(7)
C30 0.0305(9) 0.0274(9) 0.0260(8) 0.0089(7) 0.0063(7) 0.0013(7)
C31 0.0299(9) 0.0215(9) 0.0293(9) 0.0040(7) 0.0049(7) 0.0034(7)
C32 0.0273(9) 0.0268(9) 0.0232(8) 0.0039(7) 0.0066(7) 0.0067(7)
C33 0.0417(11) 0.0464(12) 0.0262(9) 0.0134(8) -0.0014(8) 0.0072(9)
C34 0.0483(12) 0.0364(11) 0.0320(10) 0.0108(8) 0.0057(9) 0.0197(9)
C35 0.0337(10) 0.0509(12) 0.0250(9) 0.0170(8) 0.0044(8) 0.0146(9)
C36 0.0278(9) 0.0376(10) 0.0207(8) 0.0129(7) 0.0021(7) 0.0090(8)
C37 0.0319(10) 0.0314(10) 0.0336(9) 0.0095(8) 0.0021(8) 0.0063(8)
C38 0.0332(10) 0.0434(12) 0.0436(11) 0.0251(9) 0.0081(9) 0.0053(9)
C39 0.0385(11) 0.0586(13) 0.0259(9) 0.0193(9) 0.0086(8) 0.0101(10)
C40 0.0396(11) 0.0384(11) 0.0278(9) 0.0033(8) 0.0026(8) 0.0050(9)
C41 0.0352(10) 0.0329(10) 0.0313(9) 0.0144(8) 0.0057(8) 0.0031(8)
C42 0.0488(12) 0.0199(9) 0.0344(10) 0.0080(7) 0.0146(9) 0.0042(8)
C43 0.0486(12) 0.0205(9) 0.0369(10) 0.0091(8) 0.0062(9) 0.0048(8)
C44 0.0380(11) 0.0238(9) 0.0325(9) 0.0017(7) 0.0106(8) 0.0032(8)
C45 0.0359(10) 0.0228(9) 0.0308(9) 0.0056(7) 0.0100(8) 0.0095(7)
C46 0.0396(11) 0.0250(9) 0.0367(10) 0.0044(8) 0.0090(8) 0.0034(8)
C47 0.0457(12) 0.0260(10) 0.0314(10) 0.0021(8) 0.0059(9) 0.0025(8)
C48 0.0526(12) 0.0288(10) 0.0285(9) 0.0085(8) 0.0135(9) 0.0129(9)
C49 0.0350(10) 0.0308(10) 0.0339(10) 0.0105(8) 0.0099(8) 0.0065(8)
C50 0.0338(10) 0.0290(10) 0.0295(9) 0.0051(8) 0.0067(8) 0.0062(8)

loop_
_atom_type_symbol
_atom_type_description
_atom_type_scat_dispersion_real
_atom_type_scat_dispersion_imag
_atom_type_scat_source
C C 0.0033 0.0016 'International Tables Vol C Tables 4.2.6.8 and 6.1.1.4'
H H 0.0000 0.0000 'International Tables Vol C Tables 4.2.6.8 and 6.1.1.4'
O O 0.0106 0.0060 'International Tables Vol C Tables 4.2.6.8 and 6.1.1.4'

loop_
_geom_angle_atom_site_label_1
_geom_angle_atom_site_label_2
_geom_angle_atom_site_label_3
_geom_angle
C17 O1 C15 117.20(12)
C1 O2 C29 116.98(12)
C2 O3 C33 116.73(14)
C6 O4 C34 116.26(14)
C12 O5 C35 116.03(13)
C18 O6 C42 116.99(13)
C22 O7 C43 117.13(13)
C32 O8 C44 118.05(13)
O2 C1 C2 120.68(15)
C6 C1 O2 119.53(15)
C6 C1 C2 119.71(15)
O3 C2 C1 115.46(15)
O3 C2 C3 124.40(15)
C3 C2 C1 120.14(15)
C2 C3 H3 120.0
C2 C3 C4 119.91(15)
C4 C3 H3 120.0
C3 C4 C7 119.51(14)
C5 C4 C3 120.08(15)
C5 C4 C7 120.41(14)
C4 C5 H5 119.9
C4 C5 C6 120.29(15)
C6 C5 H5 119.9
O4 C6 C1 116.22(15)
O4 C6 C5 123.93(15)
C5 C6 C1 119.83(15)
C4 C7 H7A 108.9
C4 C7 H7B 108.9
H7A C7 H7B 107.7
C8 C7 C4 113.44(13)
C8 C7 H7A 108.9
C8 C7 H7B 108.9
C9 C8 C7 175.61(17)
C8 C9 C10 174.88(17)
C9 C10 H10A 109.0
C9 C10 H10B 109.0
C9 C10 C11 113.09(13)
H10A C10 H10B 107.8
C11 C10 H10A 109.0
C11 C10 H10B 109.0
C12 C11 C10 119.76(14)
C16 C11 C10 121.49(14)
C16 C11 C12 118.75(14)
O5 C12 C11 115.57(14)
O5 C12 C13 124.12(14)
C13 C12 C11 120.30(14)
C12 C13 H13 119.9
C14 C13 C12 120.21(15)
C14 C13 H13 119.9
C13 C14 H14 120.3
C15 C14 C13 119.44(15)
C15 C14 H14 120.3
C14 C15 O1 116.62(14)
C14 C15 C16 120.60(14)
C16 C15 O1 122.78(14)
C11 C16 H16 119.7
C15 C16 C11 120.69(14)
C15 C16 H16 119.7
O1 C17 C18 120.15(14)
O1 C17 C22 119.92(14)
C18 C17 C22 119.76(14)
O6 C18 C17 115.64(14)
O6 C18 C19 124.09(14)
C17 C18 C19 120.27(15)
C18 C19 H19 120.2
C20 C19 C18 119.67(15)
C20 C19 H19 120.2
C19 C20 C23 119.62(14)
C21 C20 C19 120.20(15)
C21 C20 C23 120.16(15)
C20 C21 H21 119.9
C20 C21 C22 120.19(15)
C22 C21 H21 119.9
O7 C22 C17 116.08(14)
O7 C22 C21 124.07(15)
C21 C22 C17 119.85(15)
C20 C23 H23A 109.1
C20 C23 H23B 109.1
H23A C23 H23B 107.8
C24 C23 C20 112.51(14)
C24 C23 H23A 109.1
C24 C23 H23B 109.1
C25 C24 C23 173.98(17)
C24 C25 C26 172.19(18)
C25 C26 H26A 109.2
C25 C26 H26B 109.2
C25 C26 C27 112.23(14)
H26A C26 H26B 107.9
C27 C26 H26A 109.2
C27 C26 H26B 109.2
C28 C27 C26 121.93(15)
C28 C27 C32 118.64(15)
C32 C27 C26 119.42(14)
C27 C28 H28 119.7
C29 C28 C27 120.70(15)
C29 C28 H28 119.7
C28 C29 O2 122.79(14)
C28 C29 C30 120.70(15)
C30 C29 O2 116.49(14)
C29 C30 H30 120.5
C29 C30 C31 118.96(16)
C31 C30 H30 120.5
C30 C31 H31 119.8
C32 C31 C30 120.33(16)
C32 C31 H31 119.8
O8 C32 C27 114.68(15)
O8 C32 C31 124.79(15)
C31 C32 C27 120.53(15)
O3 C33 H33A 109.5
O3 C33 H33B 109.5
O3 C33 H33C 109.5
H33A C33 H33B 109.5
H33A C33 H33C 109.5
H33B C33 H33C 109.5
O4 C34 H34A 109.5
O4 C34 H34B 109.5
O4 C34 H34C 109.5
H34A C34 H34B 109.5
H34A C34 H34C 109.5
H34B C34 H34C 109.5
O5 C35 H35A 109.9
O5 C35 H35B 109.9
O5 C35 C36 108.94(14)
H35A C35 H35B 108.3
C36 C35 H35A 109.9
C36 C35 H35B 109.9
C37 C36 C35 120.55(16)
C41 C36 C35 120.44(16)
C41 C36 C37 119.01(16)
C36 C37 H37 119.7
C38 C37 C36 120.50(17)
C38 C37 H37 119.7
C37 C38 H38 120.1
C37 C38 C39 119.71(17)
C39 C38 H38 120.1
C38 C39 H39 119.8
C40 C39 C38 120.39(17)
C40 C39 H39 119.8
C39 C40 H40 120.3
C39 C40 C41 119.45(18)
C41 C40 H40 120.3
C36 C41 C40 120.91(17)
C36 C41 H41 119.5
C40 C41 H41 119.5
O6 C42 H42A 109.5
O6 C42 H42B 109.5
O6 C42 H42C 109.5
H42A C42 H42B 109.5
H42A C42 H42C 109.5
H42B C42 H42C 109.5
O7 C43 H43A 109.5
O7 C43 H43B 109.5
O7 C43 H43C 109.5
H43A C43 H43B 109.5
H43A C43 H43C 109.5
H43B C43 H43C 109.5
O8 C44 H44A 110.0
O8 C44 H44B 110.0
O8 C44 C45 108.38(14)
H44A C44 H44B 108.4
C45 C44 H44A 110.0
C45 C44 H44B 110.0
C46 C45 C44 119.84(17)
C46 C45 C50 119.00(16)
C50 C45 C44 121.08(16)
C45 C46 H46 119.7
C45 C46 C47 120.64(18)
C47 C46 H46 119.7
C46 C47 H47 120.2
C48 C47 C46 119.65(18)
C48 C47 H47 120.2
C47 C48 H48 120.0
C47 C48 C49 120.06(17)
C49 C48 H48 120.0
C48 C49 H49 119.9
C50 C49 C48 120.24(18)
C50 C49 H49 119.9
C45 C50 H50 119.8
C49 C50 C45 120.36(17)
C49 C50 H50 119.8

loop_
_geom_bond_atom_site_label_1
_geom_bond_atom_site_label_2
_geom_bond_distance
O1 C15 1.3967(18)
O1 C17 1.3878(18)
O2 C1 1.3896(19)
O2 C29 1.3909(19)
O3 C2 1.3713(19)
O3 C33 1.425(2)
O4 C6 1.3587(19)
O4 C34 1.435(2)
O5 C12 1.3816(18)
O5 C35 1.4325(19)
O6 C18 1.3669(19)
O6 C42 1.4353(19)
O7 C22 1.3609(19)
O7 C43 1.439(2)
O8 C32 1.3773(19)
O8 C44 1.424(2)
C1 C2 1.393(2)
C1 C6 1.388(2)
C2 C3 1.383(2)
C3 H3 0.9500
C3 C4 1.387(2)
C4 C5 1.381(2)
C4 C7 1.517(2)
C5 H5 0.9500
C5 C6 1.387(2)
C7 H7A 0.9900
C7 H7B 0.9900
C7 C8 1.468(2)
C8 C9 1.188(2)
C9 C10 1.463(2)
C10 H10A 0.9900
C10 H10B 0.9900
C10 C11 1.522(2)
C11 C12 1.397(2)
C11 C16 1.387(2)
C12 C13 1.390(2)
C13 H13 0.9500
C13 C14 1.389(2)
C14 H14 0.9500
C14 C15 1.377(2)
C15 C16 1.386(2)
C16 H16 0.9500
C17 C18 1.390(2)
C17 C22 1.392(2)
C18 C19 1.391(2)
C19 H19 0.9500
C19 C20 1.387(2)
C20 C21 1.386(2)
C20 C23 1.519(2)
C21 H21 0.9500
C21 C22 1.388(2)
C23 H23A 0.9900
C23 H23B 0.9900
C23 C24 1.469(2)
C24 C25 1.189(2)
C25 C26 1.462(2)
C26 H26A 0.9900
C26 H26B 0.9900
C26 C27 1.521(2)
C27 C28 1.385(2)
C27 C32 1.393(2)
C28 H28 0.9500
C28 C29 1.380(2)
C29 C30 1.382(2)
C30 H30 0.9500
C30 C31 1.390(2)
C31 H31 0.9500
C31 C32 1.383(2)
C33 H33A 0.9800
C33 H33B 0.9800
C33 H33C 0.9800
C34 H34A 0.9800
C34 H34B 0.9800
C34 H34C 0.9800
C35 H35A 0.9900
C35 H35B 0.9900
C35 C36 1.504(2)
C36 C37 1.389(2)
C36 C41 1.382(2)
C37 H37 0.9500
C37 C38 1.378(3)
C38 H38 0.9500
C38 C39 1.388(3)
C39 H39 0.9500
C39 C40 1.376(3)
C40 H40 0.9500
C40 C41 1.386(3)
C41 H41 0.9500
C42 H42A 0.9800
C42 H42B 0.9800
C42 H42C 0.9800
C43 H43A 0.9800
C43 H43B 0.9800
C43 H43C 0.9800
C44 H44A 0.9900
C44 H44B 0.9900
C44 C45 1.499(2)
C45 C46 1.387(3)
C45 C50 1.387(3)
C46 H46 0.9500
C46 C47 1.394(3)
C47 H47 0.9500
C47 C48 1.371(3)
C48 H48 0.9500
C48 C49 1.389(3)
C49 H49 0.9500
C49 C50 1.379(2)
C50 H50 0.9500

loop_
_geom_torsion_atom_site_label_1
_geom_torsion_atom_site_label_2
_geom_torsion_atom_site_label_3
_geom_torsion_atom_site_label_4
_geom_torsion
O1 C15 C16 C11 178.73(14)
O1 C17 C18 O6 1.2(2)
O1 C17 C18 C19 -178.24(13)
O1 C17 C22 O7 -3.4(2)
O1 C17 C22 C21 177.10(14)
O2 C1 C2 O3 4.5(2)
O2 C1 C2 C3 -174.69(14)
O2 C1 C6 O4 -3.1(2)
O2 C1 C6 C5 175.40(15)
O2 C29 C30 C31 -175.89(14)
O3 C2 C3 C4 -179.87(15)
O5 C12 C13 C14 179.29(15)
O5 C35 C36 C37 -92.12(19)
O5 C35 C36 C41 88.5(2)
O6 C18 C19 C20 -177.38(14)
O8 C44 C45 C46 148.80(16)
O8 C44 C45 C50 -34.5(2)
C1 O2 C29 C28 5.7(2)
C1 O2 C29 C30 -175.62(14)
C1 C2 C3 C4 -0.7(2)
C2 C1 C6 O4 -179.87(15)
C2 C1 C6 C5 -1.4(2)
C2 C3 C4 C5 -1.3(2)
C2 C3 C4 C7 178.45(14)
C3 C4 C5 C6 1.9(2)
C3 C4 C7 C8 -164.81(14)
C4 C5 C6 O4 177.78(15)
C4 C5 C6 C1 -0.6(3)
C5 C4 C7 C8 14.9(2)
C6 C1 C2 O3 -178.74(14)
C6 C1 C2 C3 2.0(2)
C7 C4 C5 C6 -177.77(15)
C9 C10 C11 C12 175.64(14)
C9 C10 C11 C16 -3.1(2)
C10 C11 C12 O5 1.2(2)
C10 C11 C12 C13 -179.02(15)
C10 C11 C16 C15 179.50(14)
C11 C12 C13 C14 -0.5(2)
C12 O5 C35 C36 175.00(14)
C12 C11 C16 C15 0.7(2)
C12 C13 C14 C15 0.7(2)
C13 C14 C15 O1 -179.47(14)
C13 C14 C15 C16 -0.2(2)
C14 C15 C16 C11 -0.5(2)
C15 O1 C17 C18 -94.92(17)
C15 O1 C17 C22 89.76(17)
C16 C11 C12 O5 180.00(14)
C16 C11 C12 C13 -0.2(2)
C17 O1 C15 C14 -170.01(13)
C17 O1 C15 C16 10.7(2)
C17 C18 C19 C20 2.0(2)
C18 C17 C22 O7 -178.79(14)
C18 C17 C22 C21 1.8(2)
C18 C19 C20 C21 0.1(2)
C18 C19 C20 C23 -178.43(15)
C19 C20 C21 C22 -1.3(2)
C19 C20 C23 C24 -152.36(15)
C20 C21 C22 O7 -179.10(15)
C20 C21 C22 C17 0.3(2)
C21 C20 C23 C24 29.1(2)
C22 C17 C18 O6 176.51(14)
C22 C17 C18 C19 -2.9(2)
C23 C20 C21 C22 177.28(15)
C25 C26 C27 C28 3.7(2)
C25 C26 C27 C32 -176.02(15)
C26 C27 C28 C29 -179.70(14)
C26 C27 C32 O8 3.6(2)
C26 C27 C32 C31 -177.23(15)
C27 C28 C29 O2 175.63(15)
C27 C28 C29 C30 -2.9(2)
C28 C27 C32 O8 -176.18(14)
C28 C27 C32 C31 3.0(2)
C28 C29 C30 C31 2.8(2)
C29 O2 C1 C2 -86.68(19)
C29 O2 C1 C6 96.59(18)
C29 C30 C31 C32 0.3(2)
C30 C31 C32 O8 175.92(16)
C30 C31 C32 C27 -3.2(2)
C32 O8 C44 C45 -165.81(14)
C32 C27 C28 C29 0.0(2)
C33 O3 C2 C1 170.63(15)
C33 O3 C2 C3 -10.2(2)
C34 O4 C6 C1 176.83(15)
C34 O4 C6 C5 -1.6(2)
C35 O5 C12 C11 -173.16(14)
C35 O5 C12 C13 7.1(2)
C35 C36 C37 C38 -177.65(16)
C35 C36 C41 C40 178.95(16)
C36 C37 C38 C39 -1.3(3)
C37 C36 C41 C40 -0.4(3)
C37 C38 C39 C40 -0.4(3)
C38 C39 C40 C41 1.7(3)
C39 C40 C41 C36 -1.3(3)
C41 C36 C37 C38 1.7(3)
C42 O6 C18 C17 179.60(14)
C42 O6 C18 C19 -1.0(2)
C43 O7 C22 C17 166.41(15)
C43 O7 C22 C21 -14.2(2)
C44 O8 C32 C27 169.11(15)
C44 O8 C32 C31 -10.1(2)
C44 C45 C46 C47 175.41(16)
C44 C45 C50 C49 -175.44(16)
C45 C46 C47 C48 -0.1(3)
C46 C45 C50 C49 1.3(3)
C46 C47 C48 C49 1.7(3)
C47 C48 C49 C50 -1.8(3)
C48 C49 C50 C45 0.3(3)
C50 C45 C46 C47 -1.4(3)
